data_7242970
loop_
_publ_author_name
'Lin, Huawei'
'Yang, Huimin'
'Gong, Qi'
'Luo, Shan'
'Gu, Jing'
'Cao, Xiaoqun'
'Mao, Biming'
'Ge, Yanqing'
'Yuan, Chunhao'

_publ_section_title
;
 Construction of cyclopentane-fused coumarins via DBU-catalyzed [3+2]
 cycloaddition of 3-homoacyl coumarins with cyclic 1-azadienes
;
_journal_issue 33
_journal_name_full 'RSC Advances'
_journal_page_first 20118
_journal_page_last 20122
_journal_paper_doi 10.1039/D1RA03387E
_journal_volume 11
_journal_year 2021
_chemical_formula_sum 'C32 H23 N O6 S'
_chemical_formula_weight 549.57
_space_group_crystal_system triclinic
_space_group_IT_number 2
_space_group_name_Hall '-P 1'
_space_group_name_H-M_alt 'P -1'
_atom_sites_solution_hydrogens geom
_audit_creation_method SHELXL-2018/3
_audit_update_record
;
2021-03-29 deposited with the CCDC.	2021-05-24 downloaded from the CCDC.
;
_cell_angle_alpha 114.381(3)
_cell_angle_beta 99.000(3)
_cell_angle_gamma 101.915(3)
_cell_formula_units_Z 2
_cell_length_a 10.5537(10)
_cell_length_b 11.0474(11)
_cell_length_c 13.2402(13)
_cell_measurement_reflns_used 9855
_cell_measurement_temperature 193(2)
_cell_measurement_theta_max 54.01
_cell_measurement_theta_min 3.31
_cell_volume 1324.2(2)
_computing_structure_refinement 'SHELXL-2018/3 (Sheldrick, 2018)'
_computing_structure_solution 'SHELXT 2014/5 (Sheldrick, 2014)'
_diffrn_ambient_temperature 193(2)
_diffrn_measured_fraction_theta_full 0.992
_diffrn_measured_fraction_theta_max 0.992
_diffrn_measurement_device_type 'Bruker APEX-II CCD'
_diffrn_measurement_method '\f and \w scans'
_diffrn_radiation_type GaK\a
_diffrn_radiation_wavelength 1.34139
_diffrn_reflns_av_R_equivalents 0.0673
_diffrn_reflns_av_unetI/netI 0.0679
_diffrn_reflns_Laue_measured_fraction_full 0.992
_diffrn_reflns_Laue_measured_fraction_max 0.992
_diffrn_reflns_limit_h_max 12
_diffrn_reflns_limit_h_min -12
_diffrn_reflns_limit_k_max 13
_diffrn_reflns_limit_k_min -13
_diffrn_reflns_limit_l_max 15
_diffrn_reflns_limit_l_min -15
_diffrn_reflns_number 13998
_diffrn_reflns_point_group_measured_fraction_full 0.992
_diffrn_reflns_point_group_measured_fraction_max 0.992
_diffrn_reflns_theta_full 52.989
_diffrn_reflns_theta_max 52.989
_diffrn_reflns_theta_min 3.312
_exptl_absorpt_coefficient_mu 0.967
_exptl_crystal_density_diffrn 1.378
_exptl_crystal_description BLOCK
_exptl_crystal_F_000 572
_exptl_crystal_size_max 0.160
_exptl_crystal_size_mid 0.120
_exptl_crystal_size_min 0.110
_refine_diff_density_max 0.382
_refine_diff_density_min -0.502
_refine_diff_density_rms 0.102
_refine_ls_extinction_method none
_refine_ls_goodness_of_fit_ref 1.039
_refine_ls_hydrogen_treatment constr
_refine_ls_matrix_type full
_refine_ls_number_parameters 361
_refine_ls_number_reflns 4655
_refine_ls_number_restraints 0
_refine_ls_restrained_S_all 1.039
_refine_ls_R_factor_all 0.0793
_refine_ls_R_factor_gt 0.0758
_refine_ls_shift/su_max 0.000
_refine_ls_shift/su_mean 0.000
_refine_ls_structure_factor_coef Fsqd
_refine_ls_weighting_details 'w=1/[\s^2^(Fo^2^)+(0.1696P)^2^+0.2560P] where P=(Fo^2^+2Fc^2^)/3'
_refine_ls_weighting_scheme calc
_refine_ls_wR_factor_gt 0.2104
_refine_ls_wR_factor_ref 0.2158
_reflns_Friedel_coverage 0.000
_reflns_number_gt 4296
_reflns_number_total 4655
_reflns_threshold_expression 'I > 2\s(I)'
_cod_data_source_file d1ra03387e2.cif
_cod_data_source_block 20190909li_ZNZ5256_31_5_0m_a
_cod_database_code 7242970
_shelx_shelxl_version_number 2018/3
_shelx_space_group_comment
;
The symmetry employed for this shelxl refinement is uniquely defined
by the following loop, which should always be used as a source of
symmetry information in preference to the above space-group names.
They are only intended as comments.
;
_shelx_estimated_absorpt_t_min 0.861
_shelx_estimated_absorpt_t_max 0.901

loop_
_space_group_symop_operation_xyz
'x, y, z'
'-x, -y, -z'

loop_
_atom_site_label
_atom_site_type_symbol
_atom_site_fract_x
_atom_site_fract_y
_atom_site_fract_z
_atom_site_U_iso_or_equiv
_atom_site_adp_type
_atom_site_occupancy
_atom_site_site_symmetry_order
_atom_site_calc_flag
_atom_site_refinement_flags_posn
_atom_site_refinement_flags_adp
_atom_site_refinement_flags_occupancy
_atom_site_disorder_assembly
_atom_site_disorder_group
C1 C -0.1134(2) 0.1396(2) 0.6040(2) 0.0427(5) Uani 1 1 d . . . . .
H1 H -0.124458 0.187722 0.559730 0.051 Uiso 1 1 calc R U . . .
C2 C -0.2256(3) 0.0578(3) 0.6134(2) 0.0536(7) Uani 1 1 d . . . . .
H2 H -0.313241 0.048964 0.574533 0.064 Uiso 1 1 calc R U . . .
C3 C -0.2099(3) -0.0105(3) 0.6792(2) 0.0538(7) Uani 1 1 d . . . . .
H3 H -0.286757 -0.065727 0.686080 0.065 Uiso 1 1 calc R U . . .
C4 C -0.0825(3) 0.0014(3) 0.7351(2) 0.0561(7) Uani 1 1 d . . . . .
H4 H -0.071926 -0.044841 0.781051 0.067 Uiso 1 1 calc R U . . .
C5 C 0.0291(3) 0.0799(3) 0.7243(2) 0.0488(6) Uani 1 1 d . . . . .
H5 H 0.116632 0.085997 0.761229 0.059 Uiso 1 1 calc R U . . .
C6 C 0.0139(2) 0.1508(2) 0.65898(17) 0.0355(5) Uani 1 1 d . . . . .
C7 C 0.1372(2) 0.2343(2) 0.64863(17) 0.0332(5) Uani 1 1 d . . . . .
C8 C 0.1387(2) 0.3694(2) 0.64156(16) 0.0288(4) Uani 1 1 d . . . . .
H8 H 0.047813 0.383405 0.638503 0.035 Uiso 1 1 calc R U . . .
C9 C 0.18647(19) 0.3736(2) 0.53707(15) 0.0289(4) Uani 1 1 d . . . . .
H9 H 0.214735 0.288587 0.498456 0.035 Uiso 1 1 calc R U . . .
C10 C 0.0728(2) 0.3712(2) 0.45083(16) 0.0320(5) Uani 1 1 d . . . . .
C11 C 0.2303(2) 0.5260(2) 0.41107(17) 0.0328(5) Uani 1 1 d . . . . .
C12 C 0.2459(2) 0.5776(3) 0.33278(19) 0.0432(6) Uani 1 1 d . . . . .
H12 H 0.173822 0.549890 0.267336 0.052 Uiso 1 1 calc R U . . .
C13 C 0.3683(3) 0.6700(3) 0.3517(2) 0.0446(6) Uani 1 1 d . . . . .
H13 H 0.380462 0.706031 0.298812 0.054 Uiso 1 1 calc R U . . .
C14 C 0.4731(2) 0.7101(2) 0.44713(18) 0.0383(5) Uani 1 1 d . . . . .
H14 H 0.556576 0.774442 0.460372 0.046 Uiso 1 1 calc R U . . .
C15 C 0.4558(2) 0.6558(2) 0.52345(17) 0.0333(5) Uani 1 1 d . . . . .
H15 H 0.528531 0.681978 0.587975 0.040 Uiso 1 1 calc R U . . .
C16 C 0.3327(2) 0.5631(2) 0.50683(16) 0.0288(4) Uani 1 1 d . . . . .
C17 C 0.31127(19) 0.5019(2) 0.58772(15) 0.0280(4) Uani 1 1 d . . . . .
H17 H 0.391545 0.471455 0.604442 0.034 Uiso 1 1 calc R U . . .
C18 C 0.29261(18) 0.59865(19) 0.70485(15) 0.0271(4) Uani 1 1 d . . . . .
H18 H 0.220798 0.641757 0.692893 0.033 Uiso 1 1 calc R U . . .
C19 C 0.24548(19) 0.4929(2) 0.74886(15) 0.0286(4) Uani 1 1 d . . . . .
H19 H 0.323213 0.459520 0.766472 0.034 Uiso 1 1 calc R U . . .
C20 C 0.1977(2) 0.5481(2) 0.85622(16) 0.0328(5) Uani 1 1 d . . . . .
C21 C 0.1100(2) 0.6293(2) 0.86959(18) 0.0401(5) Uani 1 1 d . . . . .
H21 H 0.077076 0.649933 0.809423 0.048 Uiso 1 1 calc R U . . .
C22 C 0.0710(3) 0.6798(3) 0.9707(2) 0.0525(7) Uani 1 1 d . . . . .
H22 H 0.011375 0.734840 0.979456 0.063 Uiso 1 1 calc R U . . .
C23 C 0.1185(3) 0.6506(3) 1.0591(2) 0.0577(8) Uani 1 1 d . . . . .
H23 H 0.092564 0.686586 1.128635 0.069 Uiso 1 1 calc R U . . .
C24 C 0.2030(3) 0.5695(3) 1.0458(2) 0.0547(7) Uani 1 1 d . . . . .
H24 H 0.234259 0.548200 1.105909 0.066 Uiso 1 1 calc R U . . .
C25 C 0.2433(2) 0.5183(2) 0.94538(18) 0.0421(5) Uani 1 1 d . . . . .
H25 H 0.302369 0.462576 0.937335 0.051 Uiso 1 1 calc R U . . .
C26 C 0.42389(19) 0.7102(2) 0.78122(15) 0.0289(4) Uani 1 1 d . . . . .
C27 C 0.4464(2) 0.8527(2) 0.79870(16) 0.0307(4) Uani 1 1 d . . . . .
C28 C 0.3596(2) 0.8920(2) 0.73439(19) 0.0358(5) Uani 1 1 d . . . . .
H28 H 0.281823 0.823534 0.676347 0.043 Uiso 1 1 calc R U . . .
C29 C 0.3863(2) 1.0291(3) 0.7547(2) 0.0442(6) Uani 1 1 d . . . . .
H29 H 0.328359 1.054389 0.709633 0.053 Uiso 1 1 calc R U . . .
C30 C 0.4980(3) 1.1296(2) 0.8414(2) 0.0469(6) Uani 1 1 d . . . . .
H30 H 0.514617 1.224122 0.856418 0.056 Uiso 1 1 calc R U . . .
C31 C 0.5852(2) 1.0952(2) 0.9060(2) 0.0428(5) Uani 1 1 d . . . . .
H31 H 0.661410 1.164623 0.965284 0.051 Uiso 1 1 calc R U . . .
C32 C 0.5593(2) 0.9574(2) 0.88256(17) 0.0348(5) Uani 1 1 d . . . . .
N1 N 0.51387(17) 0.66863(19) 0.82534(15) 0.0348(4) Uani 1 1 d . . . . .
O1 O 0.64790(15) 0.92513(16) 0.95069(13) 0.0416(4) Uani 1 1 d . . . . .
O2 O 0.73500(17) 0.7697(2) 0.80478(17) 0.0524(5) Uani 1 1 d . . . . .
O3 O 0.72390(18) 0.7502(2) 0.98090(18) 0.0609(5) Uani 1 1 d . . . . .
O4 O 0.10246(15) 0.43674(17) 0.38693(12) 0.0389(4) Uani 1 1 d . . . . .
O5 O -0.04314(15) 0.31000(18) 0.43172(13) 0.0439(4) Uani 1 1 d . . . . .
O6 O 0.23890(17) 0.19920(18) 0.64926(16) 0.0463(4) Uani 1 1 d . . . . .
S1 S 0.66669(5) 0.77362(6) 0.88970(5) 0.0404(2) Uani 1 1 d . . . . .

loop_
_atom_site_aniso_label
_atom_site_aniso_U_11
_atom_site_aniso_U_22
_atom_site_aniso_U_33
_atom_site_aniso_U_23
_atom_site_aniso_U_13
_atom_site_aniso_U_12
C1 0.0447(13) 0.0322(11) 0.0419(12) 0.0155(9) 0.0054(10) 0.0014(9)
C2 0.0429(13) 0.0422(13) 0.0595(15) 0.0167(12) 0.0081(11) -0.0006(11)
C3 0.0582(16) 0.0362(13) 0.0604(15) 0.0170(12) 0.0281(13) 0.0034(11)
C4 0.0718(18) 0.0486(14) 0.0604(15) 0.0353(13) 0.0290(14) 0.0130(13)
C5 0.0551(15) 0.0482(14) 0.0575(14) 0.0349(12) 0.0227(12) 0.0157(12)
C6 0.0434(12) 0.0283(10) 0.0335(10) 0.0129(8) 0.0150(9) 0.0080(9)
C7 0.0374(11) 0.0320(11) 0.0315(10) 0.0159(9) 0.0092(8) 0.0103(9)
C8 0.0323(10) 0.0278(10) 0.0258(9) 0.0127(8) 0.0072(8) 0.0078(8)
C9 0.0333(10) 0.0276(10) 0.0260(9) 0.0133(8) 0.0065(8) 0.0089(8)
C10 0.0350(11) 0.0319(10) 0.0237(9) 0.0108(8) 0.0050(8) 0.0059(8)
C11 0.0374(11) 0.0332(10) 0.0271(9) 0.0143(8) 0.0089(8) 0.0084(8)
C12 0.0482(13) 0.0537(14) 0.0307(10) 0.0256(10) 0.0076(9) 0.0102(11)
C13 0.0555(14) 0.0509(13) 0.0378(11) 0.0292(10) 0.0181(10) 0.0136(11)
C14 0.0421(12) 0.0378(11) 0.0373(11) 0.0187(9) 0.0163(9) 0.0093(9)
C15 0.0356(11) 0.0347(11) 0.0289(9) 0.0134(8) 0.0104(8) 0.0108(9)
C16 0.0318(10) 0.0312(10) 0.0259(9) 0.0138(8) 0.0105(8) 0.0108(8)
C17 0.0285(9) 0.0309(10) 0.0250(9) 0.0135(8) 0.0063(7) 0.0089(8)
C18 0.0281(9) 0.0283(10) 0.0239(9) 0.0122(8) 0.0055(7) 0.0073(8)
C19 0.0291(9) 0.0306(10) 0.0249(9) 0.0138(8) 0.0041(7) 0.0069(8)
C20 0.0314(10) 0.0341(10) 0.0251(9) 0.0128(8) 0.0040(8) -0.0011(8)
C21 0.0347(11) 0.0433(12) 0.0309(10) 0.0102(9) 0.0076(8) 0.0045(9)
C22 0.0459(13) 0.0482(14) 0.0424(12) 0.0054(11) 0.0160(11) 0.0030(11)
C23 0.0615(16) 0.0552(16) 0.0286(11) 0.0056(11) 0.0171(11) -0.0120(13)
C24 0.0627(16) 0.0580(16) 0.0294(11) 0.0199(11) 0.0087(11) -0.0067(13)
C25 0.0458(12) 0.0450(12) 0.0306(10) 0.0205(9) 0.0050(9) 0.0015(10)
C26 0.0290(10) 0.0337(10) 0.0235(9) 0.0142(8) 0.0065(7) 0.0073(8)
C27 0.0309(10) 0.0325(10) 0.0281(9) 0.0143(8) 0.0077(8) 0.0082(8)
C28 0.0326(10) 0.0342(11) 0.0382(11) 0.0176(9) 0.0043(8) 0.0077(9)
C29 0.0423(12) 0.0431(13) 0.0566(14) 0.0305(11) 0.0126(11) 0.0161(10)
C30 0.0499(14) 0.0325(12) 0.0588(14) 0.0219(11) 0.0171(11) 0.0100(10)
C31 0.0409(12) 0.0344(12) 0.0433(12) 0.0146(10) 0.0089(10) 0.0005(9)
C32 0.0329(10) 0.0367(11) 0.0312(10) 0.0150(9) 0.0071(8) 0.0060(9)
N1 0.0305(9) 0.0370(10) 0.0372(9) 0.0212(8) 0.0024(7) 0.0071(7)
O1 0.0347(8) 0.0428(9) 0.0365(8) 0.0170(7) -0.0040(6) 0.0030(7)
O2 0.0377(9) 0.0547(11) 0.0684(11) 0.0301(9) 0.0196(8) 0.0133(8)
O3 0.0438(10) 0.0677(12) 0.0665(12) 0.0412(10) -0.0136(8) 0.0070(9)
O4 0.0361(8) 0.0480(9) 0.0298(7) 0.0219(7) 0.0012(6) 0.0042(7)
O5 0.0333(8) 0.0544(10) 0.0369(8) 0.0244(7) -0.0011(6) -0.0002(7)
O6 0.0471(9) 0.0471(10) 0.0647(10) 0.0369(8) 0.0241(8) 0.0230(8)
S1 0.0280(4) 0.0441(4) 0.0472(4) 0.0252(3) -0.0003(3) 0.0058(3)

loop_
_atom_type_symbol
_atom_type_description
_atom_type_scat_dispersion_real
_atom_type_scat_dispersion_imag
_atom_type_scat_source
C C 0.0137 0.0067 'International Tables Vol C Tables 4.2.6.8 and 6.1.1.4'
H H 0.0000 0.0000 'International Tables Vol C Tables 4.2.6.8 and 6.1.1.4'
N N 0.0241 0.0134 'International Tables Vol C Tables 4.2.6.8 and 6.1.1.4'
O O 0.0389 0.0241 'International Tables Vol C Tables 4.2.6.8 and 6.1.1.4'
S S 0.2925 0.4295 'International Tables Vol C Tables 4.2.6.8 and 6.1.1.4'

loop_
_geom_angle_atom_site_label_1
_geom_angle_atom_site_label_2
_geom_angle_atom_site_label_3
_geom_angle
_geom_angle_site_symmetry_1
_geom_angle_site_symmetry_3
_geom_angle_publ_flag
C6 C1 C2 120.0(2) . . ?
C6 C1 H1 120.0 . . ?
C2 C1 H1 120.0 . . ?
C3 C2 C1 120.1(3) . . ?
C3 C2 H2 119.9 . . ?
C1 C2 H2 119.9 . . ?
C4 C3 C2 120.0(2) . . ?
C4 C3 H3 120.0 . . ?
C2 C3 H3 120.0 . . ?
C5 C4 C3 120.2(3) . . ?
C5 C4 H4 119.9 . . ?
C3 C4 H4 119.9 . . ?
C4 C5 C6 120.1(3) . . ?
C4 C5 H5 120.0 . . ?
C6 C5 H5 120.0 . . ?
C1 C6 C5 119.6(2) . . ?
C1 C6 C7 121.87(19) . . ?
C5 C6 C7 118.5(2) . . ?
O6 C7 C6 121.08(19) . . ?
O6 C7 C8 118.85(18) . . ?
C6 C7 C8 120.03(18) . . ?
C7 C8 C19 108.64(15) . . ?
C7 C8 C9 112.58(16) . . ?
C19 C8 C9 104.40(15) . . ?
C7 C8 H8 110.4 . . ?
C19 C8 H8 110.4 . . ?
C9 C8 H8 110.4 . . ?
C10 C9 C17 115.25(16) . . ?
C10 C9 C8 110.55(16) . . ?
C17 C9 C8 106.26(15) . . ?
C10 C9 H9 108.2 . . ?
C17 C9 H9 108.2 . . ?
C8 C9 H9 108.2 . . ?
O5 C10 O4 117.17(18) . . ?
O5 C10 C9 124.03(18) . . ?
O4 C10 C9 118.74(17) . . ?
C16 C11 C12 122.3(2) . . ?
C16 C11 O4 122.73(17) . . ?
C12 C11 O4 114.94(19) . . ?
C13 C12 C11 118.9(2) . . ?
C13 C12 H12 120.6 . . ?
C11 C12 H12 120.6 . . ?
C14 C13 C12 120.4(2) . . ?
C14 C13 H13 119.8 . . ?
C12 C13 H13 119.8 . . ?
C13 C14 C15 119.7(2) . . ?
C13 C14 H14 120.1 . . ?
C15 C14 H14 120.1 . . ?
C14 C15 C16 121.0(2) . . ?
C14 C15 H15 119.5 . . ?
C16 C15 H15 119.5 . . ?
C11 C16 C15 117.66(18) . . ?
C11 C16 C17 120.13(18) . . ?
C15 C16 C17 122.20(18) . . ?
C16 C17 C9 113.56(15) . . ?
C16 C17 C18 116.83(16) . . ?
C9 C17 C18 103.61(14) . . ?
C16 C17 H17 107.5 . . ?
C9 C17 H17 107.5 . . ?
C18 C17 H17 107.5 . . ?
C26 C18 C19 113.70(15) . . ?
C26 C18 C17 110.40(15) . . ?
C19 C18 C17 100.76(14) . . ?
C26 C18 H18 110.5 . . ?
C19 C18 H18 110.5 . . ?
C17 C18 H18 110.5 . . ?
C20 C19 C18 115.61(16) . . ?
C20 C19 C8 114.84(15) . . ?
C18 C19 C8 103.32(14) . . ?
C20 C19 H19 107.5 . . ?
C18 C19 H19 107.5 . . ?
C8 C19 H19 107.5 . . ?
C25 C20 C21 118.9(2) . . ?
C25 C20 C19 119.0(2) . . ?
C21 C20 C19 122.14(18) . . ?
C22 C21 C20 120.0(2) . . ?
C22 C21 H21 120.0 . . ?
C20 C21 H21 120.0 . . ?
C21 C22 C23 120.5(3) . . ?
C21 C22 H22 119.7 . . ?
C23 C22 H22 119.7 . . ?
C24 C23 C22 119.7(2) . . ?
C24 C23 H23 120.1 . . ?
C22 C23 H23 120.1 . . ?
C23 C24 C25 120.6(2) . . ?
C23 C24 H24 119.7 . . ?
C25 C24 H24 119.7 . . ?
C24 C25 C20 120.3(2) . . ?
C24 C25 H25 119.9 . . ?
C20 C25 H25 119.9 . . ?
N1 C26 C27 123.46(18) . . ?
N1 C26 C18 115.61(18) . . ?
C27 C26 C18 120.88(17) . . ?
C32 C27 C28 117.23(19) . . ?
C32 C27 C26 119.51(18) . . ?
C28 C27 C26 123.26(18) . . ?
C29 C28 C27 120.7(2) . . ?
C29 C28 H28 119.7 . . ?
C27 C28 H28 119.7 . . ?
C28 C29 C30 119.7(2) . . ?
C28 C29 H29 120.2 . . ?
C30 C29 H29 120.2 . . ?
C31 C30 C29 121.3(2) . . ?
C31 C30 H30 119.4 . . ?
C29 C30 H30 119.4 . . ?
C30 C31 C32 118.4(2) . . ?
C30 C31 H31 120.8 . . ?
C32 C31 H31 120.8 . . ?
C31 C32 C27 122.7(2) . . ?
C31 C32 O1 117.38(19) . . ?
C27 C32 O1 119.84(19) . . ?
C26 N1 S1 119.18(15) . . ?
C32 O1 S1 116.12(13) . . ?
C10 O4 C11 122.36(16) . . ?
O3 S1 O2 119.90(12) . . ?
O3 S1 O1 105.02(11) . . ?
O2 S1 O1 108.18(10) . . ?
O3 S1 N1 109.64(10) . . ?
O2 S1 N1 108.61(10) . . ?
O1 S1 N1 104.36(9) . . ?

loop_
_geom_bond_atom_site_label_1
_geom_bond_atom_site_label_2
_geom_bond_distance
_geom_bond_site_symmetry_2
_geom_bond_publ_flag
C1 C6 1.379(3) . ?
C1 C2 1.389(3) . ?
C1 H1 0.9500 . ?
C2 C3 1.380(4) . ?
C2 H2 0.9500 . ?
C3 C4 1.381(4) . ?
C3 H3 0.9500 . ?
C4 C5 1.377(3) . ?
C4 H4 0.9500 . ?
C5 C6 1.398(3) . ?
C5 H5 0.9500 . ?
C6 C7 1.492(3) . ?
C7 O6 1.213(3) . ?
C7 C8 1.531(3) . ?
C8 C19 1.554(3) . ?
C8 C9 1.560(2) . ?
C8 H8 1.0000 . ?
C9 C10 1.509(3) . ?
C9 C17 1.536(3) . ?
C9 H9 1.0000 . ?
C10 O5 1.200(3) . ?
C10 O4 1.354(2) . ?
C11 C16 1.379(3) . ?
C11 C12 1.388(3) . ?
C11 O4 1.397(2) . ?
C12 C13 1.384(3) . ?
C12 H12 0.9500 . ?
C13 C14 1.384(3) . ?
C13 H13 0.9500 . ?
C14 C15 1.388(3) . ?
C14 H14 0.9500 . ?
C15 C16 1.399(3) . ?
C15 H15 0.9500 . ?
C16 C17 1.506(2) . ?
C17 C18 1.549(2) . ?
C17 H17 1.0000 . ?
C18 C26 1.513(3) . ?
C18 C19 1.537(2) . ?
C18 H18 1.0000 . ?
C19 C20 1.511(3) . ?
C19 H19 1.0000 . ?
C20 C25 1.394(3) . ?
C20 C21 1.399(3) . ?
C21 C22 1.386(3) . ?
C21 H21 0.9500 . ?
C22 C23 1.386(4) . ?
C22 H22 0.9500 . ?
C23 C24 1.370(5) . ?
C23 H23 0.9500 . ?
C24 C25 1.387(3) . ?
C24 H24 0.9500 . ?
C25 H25 0.9500 . ?
C26 N1 1.297(3) . ?
C26 C27 1.455(3) . ?
C27 C32 1.395(3) . ?
C27 C28 1.406(3) . ?
C28 C29 1.382(3) . ?
C28 H28 0.9500 . ?
C29 C30 1.387(4) . ?
C29 H29 0.9500 . ?
C30 C31 1.374(3) . ?
C30 H30 0.9500 . ?
C31 C32 1.379(3) . ?
C31 H31 0.9500 . ?
C32 O1 1.398(3) . ?
N1 S1 1.6291(17) . ?
O1 S1 1.6013(18) . ?
O2 S1 1.4185(18) . ?
O3 S1 1.4089(18) . ?
